data_9006176
loop_
_publ_author_name
'Liu, X.'
'Liebermann, R. C.'

_publ_section_title
;
 X-ray powder diffraction study of CaTiO3 perovskite
 at high temperatures
 Sample: T = 1373 K
;
_journal_name_full 'Physics and Chemistry of Minerals'
_journal_page_first 171
_journal_page_last 175
_journal_volume 20
_journal_year 1993
_chemical_formula_sum 'Ca O3 Ti'
_chemical_name_mineral Perovskite
_space_group_IT_number 62
_symmetry_space_group_name_Hall '-P 2c 2ab'
_symmetry_space_group_name_H-M 'P b n m'
_cell_angle_alpha 90
_cell_angle_beta 90
_cell_angle_gamma 90
_cell_length_a 5.4750
_cell_length_b 5.4863
_cell_length_c 7.7579
_cell_formula_units_Z 4
_cell_volume 233.028
_database_code_amcsd 0007758
_diffrn_ambient_temperature 1373
_exptl_crystal_density_diffrn 3.875
_cod_original_formula_sum 'Ca Ti O3'
_cod_database_code 9006176

loop_
_space_group_symop_operation_xyz
x,y,z
x,y,1/2-z
-x,-y,1/2+z
1/2+x,1/2-y,1/2+z
1/2-x,1/2+y,1/2-z
1/2-x,1/2+y,z
1/2+x,1/2-y,-z
-x,-y,-z

loop_
_atom_site_label
_atom_site_fract_x
_atom_site_fract_y
_atom_site_fract_z
_atom_site_U_iso_or_equiv
Ca 1.00000 0.01280 0.25000 0.03926
Ti 0.00000 0.50000 0.00000 0.03293
O1 0.04930 0.49490 0.25000 -0.01267
O2 0.72200 0.28070 0.02540 0.04306

loop_
_cod_related_entry_id
_cod_related_entry_database
_cod_related_entry_code
1 AMCSD 0007758
